data_2012633
loop_
_publ_author_name
'Edwards, Alison J.'
'Wenger, Eric'

_publ_section_title
;The seven-membered nickelacycle
 [NiBr{<i>o</i>-CH=C(CF~3~)C~6~H~4~CH~2~PPh~2~-\k^2^<i>C</i>,<i>P</i>}{PPh(CH~2~Ph)~2~}]
;
_journal_issue 4
_journal_name_full 'Acta Crystallographica Section C'
_journal_page_first m230
_journal_page_last m231
_journal_paper_doi 10.1107/S0108270102002883
_journal_volume 58
_journal_year 2002
_chemical_formula_iupac 'C42 H36 Br F3 Ni P2'
_chemical_formula_moiety 'C42 H36 Br F3 Ni P2'
_chemical_formula_sum 'C42 H36 Br F3 Ni P2'
_chemical_formula_weight 798.275
_chemical_name_systematic
;
  ?
;
_space_group_IT_number 14
_symmetry_cell_setting monoclinic
_symmetry_space_group_name_Hall '-P 2ybc'
_symmetry_space_group_name_H-M 'P 1 21/c 1'
_atom_sites_solution_hydrogens geom
_atom_sites_solution_primary direct
_cell_angle_alpha 90
_cell_angle_beta 106.1717(7)
_cell_angle_gamma 90
_cell_formula_units_Z 4
_cell_length_a 18.3307(2)
_cell_length_b 10.98870(10)
_cell_length_c 18.7279(2)
_cell_measurement_reflns_used 58628
_cell_measurement_temperature 200
_cell_measurement_theta_max 27.485
_cell_measurement_theta_min 2.91
_cell_volume 3623.10(7)
_computing_cell_refinement
;
HKL SCALEPACK (Otwinowski & Minor, 1997)
;
_computing_data_collection 'COLLECT (Nonius BV, 1997)'
_computing_data_reduction
;
DENZO and SCALEPACK (Otwinowski & Minor, 1997)
;
_computing_molecular_graphics 'CAMERON (Watkin et al., 1996)'
_computing_publication_material 'CRYSTALS and maXus (Mackay et al., 1999)'
_computing_structure_refinement 'CRYSTALS (Watkin et al., 2001)'
_computing_structure_solution 'SIR97 (Altomare et al., 1999)'
_diffrn_measured_fraction_theta_full 1.00
_diffrn_measured_fraction_theta_max 0.998
_diffrn_measurement_device KappaCCD
_diffrn_measurement_method CCD
_diffrn_radiation_source 'fine-focus sealed tube'
_diffrn_radiation_type MoK\a
_diffrn_radiation_wavelength 0.71073
_diffrn_reflns_av_R_equivalents 0.075
_diffrn_reflns_limit_h_max 23
_diffrn_reflns_limit_h_min -23
_diffrn_reflns_limit_k_max 14
_diffrn_reflns_limit_k_min -13
_diffrn_reflns_limit_l_max 24
_diffrn_reflns_limit_l_min -24
_diffrn_reflns_number 71633
_diffrn_reflns_theta_full 27.48
_diffrn_reflns_theta_max 27.48
_diffrn_reflns_theta_min 2.93
_exptl_absorpt_coefficient_mu 1.772
_exptl_absorpt_correction_T_max 0.831
_exptl_absorpt_correction_T_min 0.668
_exptl_absorpt_correction_type integration
_exptl_absorpt_process_details
;
Gaussian integration (Coppens, 1970)
;
_exptl_crystal_colour orange
_exptl_crystal_density_diffrn 1.463
_exptl_crystal_density_method 'not measured'
_exptl_crystal_description prism
_exptl_crystal_F_000 1632
_exptl_crystal_size_max 0.24
_exptl_crystal_size_mid 0.21
_exptl_crystal_size_min 0.12
_refine_diff_density_max 0.73
_refine_diff_density_min -0.54
_refine_ls_extinction_coef 191(18)
_refine_ls_extinction_method 'Larson (1970)'
_refine_ls_goodness_of_fit_ref 1.0509
_refine_ls_hydrogen_treatment mixed
_refine_ls_matrix_type full
_refine_ls_number_parameters 447
_refine_ls_number_reflns 5217
_refine_ls_R_factor_gt 0.0312
_refine_ls_shift/su_max 0.001
_refine_ls_structure_factor_coef F
_refine_ls_weighting_details
;
Chebychev polynomial with 3 parameters (Carruthers & Watkin, 1979):
0.650, 0.286 and0.339
;
_refine_ls_weighting_scheme calc
_refine_ls_wR_factor_ref 0.0362
_reflns_number_gt 5217
_reflns_number_total 8294
_reflns_threshold_expression I>3\s(I)
_cod_data_source_file gg1096.cif
_cod_data_source_block I
_cod_depositor_comments
;
The following automatic conversions were performed:
'_symmetry_cell_setting' value 'Monoclinic' changed to 'monoclinic'
according to '/home/saulius/struct/CIF-dictionaries/cif_core.dic'
dictionary named 'cif_core.dic' version 2.4.1 from 2010-06-29.

Automatic conversion script
Id: cif_fix_enum 1527 2010-12-29 10:47:43Z saulius 

The following automatic conversions were performed:

'_symmetry_cell_setting' value 'Monoclinic' changed to 'monoclinic'
according to /home/saulius/struct/CIF-dictionaries/cif_core.dic
dictionary named 'cif_core.dic' version 2.4.1 from 2010-06-29.

Automatic conversion script
Id: cif_fix_values 1715 2011-07-08 13:25:40Z adriana 
;
_cod_original_cell_volume 3623.10(6)
_cod_original_sg_symbol_H-M 'P 21/c'
_cod_database_code 2012633
_cod_database_fobs_code 2012633

loop_
_symmetry_equiv_pos_as_xyz
+X,+Y,+Z
-X,-Y,-Z
'-X,+Y+ 1/2,-Z+ 1/2'
'+X,-Y+ 1/2,+Z+ 1/2'

loop_
_atom_site_label
_atom_site_fract_x
_atom_site_fract_y
_atom_site_fract_z
_atom_site_U_iso_or_equiv
_atom_site_adp_type
_atom_site_occupancy
_atom_site_type_symbol
Ni1 0.191505(17) 0.31524(3) 0.951709(17) 0.0298 Uani 1.0000 ni
Br1 0.104524(15) 0.44827(3) 0.875488(17) 0.0453 Uani 1.0000 br
P1 0.10451(4) 0.21906(6) 0.98931(4) 0.0313 Uani 1.0000 p
P2 0.29158(4) 0.39606(6) 0.92591(4) 0.0358 Uani 1.0000 p
C1 0.22934(16) 0.0181(2) 0.94918(15) 0.0379 Uani 1.0000 c
C2 0.25705(19) -0.0377(3) 0.89492(19) 0.0518 Uani 1.0000 c
C3 0.2108(2) -0.1141(3) 0.84242(19) 0.0591 Uani 1.0000 c
C4 0.1375(2) -0.1364(3) 0.84341(18) 0.0575 Uani 1.0000 c
C5 0.10914(17) -0.0814(3) 0.89652(17) 0.0449 Uani 1.0000 c
C6 0.15411(16) -0.0040(2) 0.94971(15) 0.0369 Uani 1.0000 c
C7 0.27757(15) 0.0967(3) 1.00880(16) 0.0397 Uani 1.0000 c
C8 0.26259(15) 0.2145(2) 1.01725(16) 0.0372 Uani 1.0000 c
C9 0.12346(15) 0.0556(2) 1.00807(15) 0.0372 Uani 1.0000 c
C10 0.33860(19) 0.0315(3) 1.0648(2) 0.0568 Uani 1.0000 c
C11 0.00591(15) 0.2138(2) 0.93185(14) 0.0362 Uani 1.0000 c
C12 -0.00863(17) 0.1673(3) 0.85992(16) 0.0440 Uani 1.0000 c
C13 -0.08304(19) 0.1470(3) 0.81729(18) 0.0517 Uani 1.0000 c
C14 -0.14286(17) 0.1744(3) 0.84580(19) 0.0528 Uani 1.0000 c
C15 -0.12876(17) 0.2229(3) 0.91642(18) 0.0492 Uani 1.0000 c
C16 -0.05486(15) 0.2430(3) 0.95957(16) 0.0395 Uani 1.0000 c
C17 0.09796(14) 0.2834(2) 1.07643(14) 0.0344 Uani 1.0000 c
C18 0.09180(15) 0.2123(3) 1.13653(15) 0.0393 Uani 1.0000 c
C19 0.08415(18) 0.2670(3) 1.20051(16) 0.0476 Uani 1.0000 c
C20 0.08389(19) 0.3924(3) 1.20606(17) 0.0513 Uani 1.0000 c
C21 0.08972(18) 0.4641(3) 1.14733(17) 0.0486 Uani 1.0000 c
C22 0.09649(16) 0.4103(3) 1.08282(16) 0.0409 Uani 1.0000 c
C23 0.32788(16) 0.2882(3) 0.86904(16) 0.0414 Uani 1.0000 c
C24 0.28064(19) 0.2598(3) 0.79976(18) 0.0527 Uani 1.0000 c
C25 0.3028(2) 0.1771(3) 0.7543(2) 0.0624 Uani 1.0000 c
C26 0.3726(2) 0.1200(4) 0.7772(2) 0.0629 Uani 1.0000 c
C27 0.4198(2) 0.1470(3) 0.8470(2) 0.0630 Uani 1.0000 c
C28 0.39705(17) 0.2316(3) 0.89262(18) 0.0487 Uani 1.0000 c
C29 0.37385(15) 0.4279(3) 1.00427(15) 0.0395 Uani 1.0000 c
C30 0.35979(16) 0.5166(2) 1.06102(15) 0.0398 Uani 1.0000 c
C31 0.29280(17) 0.5175(3) 1.08283(16) 0.0440 Uani 1.0000 c
C32 0.28553(17) 0.5938(3) 1.13987(17) 0.0459 Uani 1.0000 c
C33 0.34436(19) 0.6694(3) 1.17485(18) 0.0518 Uani 1.0000 c
C34 0.4095(2) 0.6707(3) 1.1528(2) 0.0588 Uani 1.0000 c
C35 0.41738(18) 0.5954(3) 1.09725(18) 0.0509 Uani 1.0000 c
C36 0.27737(15) 0.5392(3) 0.87159(16) 0.0412 Uani 1.0000 c
C37 0.34838(15) 0.5937(3) 0.85925(16) 0.0406 Uani 1.0000 c
C38 0.37976(17) 0.5463(3) 0.80507(17) 0.0474 Uani 1.0000 c
C39 0.44533(18) 0.5957(3) 0.7943(2) 0.0575 Uani 1.0000 c
C40 0.48025(18) 0.6930(4) 0.8362(2) 0.0608 Uani 1.0000 c
C41 0.4494(2) 0.7419(3) 0.8891(2) 0.0608 Uani 1.0000 c
C42 0.38394(18) 0.6920(3) 0.90139(18) 0.0508 Uani 1.0000 c
F1 0.31173(14) -0.0608(2) 1.09672(15) 0.0967 Uani 1.0000 f
F2 0.39044(15) -0.0183(3) 1.03628(17) 0.1126 Uani 1.0000 f
F3 0.37703(13) 0.0996(2) 1.12142(14) 0.0883 Uani 1.0000 f
H21 0.31063 -0.0222 0.89432 0.0630 Uiso 1.0000 h
H31 0.2312 -0.1526 0.80361 0.0711 Uiso 1.0000 h
H41 0.1046 -0.1924 0.80586 0.0675 Uiso 1.0000 h
H51 0.05560 -0.0974 0.89710 0.0513 Uiso 1.0000 h
H91 0.16158 0.0463 1.05767 0.0448 Uiso 1.0000 h
H92 0.07508 0.0143 1.00881 0.0448 Uiso 1.0000 h
H121 0.03475 0.1490 0.83899 0.0504 Uiso 1.0000 h
H131 -0.09299 0.1124 0.76609 0.0578 Uiso 1.0000 h
H141 -0.19622 0.1590 0.81535 0.0586 Uiso 1.0000 h
H151 -0.17227 0.2437 0.93663 0.0566 Uiso 1.0000 h
H161 -0.04494 0.2785 1.01053 0.0463 Uiso 1.0000 h
H181 0.09299 0.1216 1.13303 0.0458 Uiso 1.0000 h
H191 0.07889 0.2158 1.24292 0.0569 Uiso 1.0000 h
H201 0.07976 0.4316 1.25299 0.0617 Uiso 1.0000 h
H211 0.08841 0.5548 1.15114 0.0599 Uiso 1.0000 h
H221 0.10048 0.4622 1.04018 0.0501 Uiso 1.0000 h
H241 0.22973 0.2998 0.78285 0.0608 Uiso 1.0000 h
H251 0.2679 0.1588 0.7041 0.0750 Uiso 1.0000 h
H261 0.3888 0.0609 0.7440 0.0770 Uiso 1.0000 h
H271 0.4700 0.1050 0.8650 0.0777 Uiso 1.0000 h
H281 0.43167 0.2514 0.94277 0.0593 Uiso 1.0000 h
H291 0.39125 0.3493 1.03040 0.0459 Uiso 1.0000 h
H292 0.41497 0.4619 0.98450 0.0459 Uiso 1.0000 h
H311 0.24975 0.4633 1.05700 0.0508 Uiso 1.0000 h
H321 0.23753 0.5930 1.15534 0.0536 Uiso 1.0000 h
H331 0.33948 0.7230 1.21642 0.0602 Uiso 1.0000 h
H341 0.4517 0.7273 1.1773 0.0701 Uiso 1.0000 h
H351 0.46567 0.5965 1.08231 0.0604 Uiso 1.0000 h
H361 0.25446 0.6006 0.89838 0.0501 Uiso 1.0000 h
H362 0.24128 0.5222 0.82175 0.0501 Uiso 1.0000 h
H381 0.35442 0.4758 0.77418 0.0569 Uiso 1.0000 h
H391 0.46700 0.5610 0.7552 0.0694 Uiso 1.0000 h
H401 0.52819 0.7271 0.8288 0.0715 Uiso 1.0000 h
H411 0.4739 0.8144 0.9184 0.0674 Uiso 1.0000 h
H421 0.36232 0.7264 0.94056 0.0591 Uiso 1.0000 h
H81 0.2924(17) 0.251(3) 1.0582(17) 0.037(7) Uiso 1.0000 h

loop_
_atom_site_aniso_label
_atom_site_aniso_U_11
_atom_site_aniso_U_22
_atom_site_aniso_U_33
_atom_site_aniso_U_12
_atom_site_aniso_U_13
_atom_site_aniso_U_23
Ni1 0.02967(16) 0.03002(16) 0.03116(16) -0.00106(13) 0.01104(12) 0.00390(12)
Br1 0.03471(14) 0.04891(18) 0.05261(17) 0.00381(12) 0.01280(12) 0.01897(13)
P1 0.0327(3) 0.0317(3) 0.0323(3) -0.0020(3) 0.0136(3) 0.0027(2)
P2 0.0312(3) 0.0377(4) 0.0391(4) -0.0021(3) 0.0107(3) 0.0072(3)
C1 0.0422(14) 0.0305(13) 0.0436(14) 0.0026(11) 0.0162(12) 0.0051(11)
C2 0.0579(18) 0.0420(16) 0.065(2) 0.0111(14) 0.0323(16) 0.0080(15)
C3 0.084(2) 0.0480(18) 0.0523(19) 0.0085(17) 0.0313(18) -0.0043(15)
C4 0.081(2) 0.0417(16) 0.0474(18) -0.0023(16) 0.0141(17) -0.0077(14)
C5 0.0498(16) 0.0354(14) 0.0489(16) -0.0055(12) 0.0129(13) -0.0007(12)
C6 0.0439(14) 0.0289(13) 0.0395(14) 0.0004(11) 0.0143(11) 0.0050(10)
C7 0.0349(13) 0.0364(14) 0.0478(16) -0.0001(11) 0.0116(12) 0.0093(12)
C8 0.0362(13) 0.0394(14) 0.0366(14) -0.0081(11) 0.0110(11) 0.0015(11)
C9 0.0383(13) 0.0341(13) 0.0420(14) -0.0024(11) 0.0159(11) 0.0041(11)
C10 0.0452(16) 0.0483(18) 0.070(2) 0.0014(14) 0.0052(15) 0.0147(16)
C11 0.0381(13) 0.0353(14) 0.0361(13) -0.0032(11) 0.0119(11) 0.0060(10)
C12 0.0501(16) 0.0436(16) 0.0393(15) -0.0009(13) 0.0139(13) 0.0022(12)
C13 0.0588(19) 0.0441(17) 0.0430(16) -0.0047(14) -0.0010(14) 0.0051(13)
C14 0.0407(15) 0.0488(17) 0.061(2) -0.0072(13) 0.0006(14) 0.0164(15)
C15 0.0380(14) 0.0518(17) 0.0589(19) 0.0021(13) 0.0155(14) 0.0189(15)
C16 0.0368(13) 0.0411(15) 0.0424(15) 0.0000(11) 0.0142(11) 0.0098(12)
C17 0.0323(12) 0.0393(14) 0.0335(13) -0.0030(10) 0.0120(10) 0.0010(10)
C18 0.0426(14) 0.0409(15) 0.0364(14) -0.0039(12) 0.0145(11) 0.0037(11)
C19 0.0543(17) 0.0559(18) 0.0364(15) -0.0031(14) 0.0187(13) 0.0050(13)
C20 0.0603(19) 0.0560(19) 0.0447(16) -0.0068(15) 0.0265(15) -0.0080(14)
C21 0.0582(18) 0.0428(16) 0.0526(17) -0.0044(14) 0.0282(15) -0.0060(13)
C22 0.0465(15) 0.0382(14) 0.0433(15) -0.0011(12) 0.0215(12) 0.0034(12)
C23 0.0419(14) 0.0400(15) 0.0459(15) -0.0073(12) 0.0181(12) 0.0007(12)
C24 0.0541(18) 0.0556(19) 0.0512(18) -0.0059(15) 0.0194(15) -0.0113(15)
C25 0.062(2) 0.072(2) 0.058(2) -0.0136(18) 0.0238(17) -0.0256(18)
C26 0.058(2) 0.070(2) 0.070(2) -0.0151(18) 0.0338(18) -0.0271(19)
C27 0.0478(17) 0.062(2) 0.086(3) -0.0021(16) 0.0305(18) -0.0085(19)
C28 0.0479(16) 0.0515(17) 0.0504(17) -0.0102(14) 0.0198(14) -0.0086(14)
C29 0.0355(13) 0.0402(15) 0.0434(14) -0.0019(11) 0.0120(11) 0.0007(12)
C30 0.0475(16) 0.0344(14) 0.0388(14) 0.0005(12) 0.0140(12) 0.0007(11)
C31 0.0462(15) 0.0416(15) 0.0449(15) -0.0043(13) 0.0136(13) -0.0035(12)
C32 0.0470(16) 0.0420(15) 0.0510(17) 0.0033(13) 0.0173(13) -0.0017(13)
C33 0.0611(19) 0.0424(16) 0.0508(17) -0.0025(14) 0.0136(15) -0.0082(13)
C34 0.060(2) 0.0525(19) 0.063(2) -0.0144(16) 0.0158(17) -0.0120(16)
C35 0.0456(16) 0.0512(18) 0.0572(18) -0.0069(14) 0.0163(14) -0.0023(15)
C36 0.0373(13) 0.0419(15) 0.0464(15) -0.0002(12) 0.0150(12) 0.0103(12)
C37 0.0359(13) 0.0397(14) 0.0449(15) -0.0012(12) 0.0091(12) 0.0149(12)
C38 0.0479(16) 0.0482(16) 0.0496(16) -0.0038(13) 0.0196(13) 0.0127(14)
C39 0.0490(17) 0.066(2) 0.063(2) 0.0022(16) 0.0252(16) 0.0259(17)
C40 0.0403(16) 0.077(2) 0.064(2) -0.0061(16) 0.0125(15) 0.0314(19)
C41 0.0551(19) 0.056(2) 0.061(2) -0.0176(16) -0.0007(16) 0.0195(17)
C42 0.0524(17) 0.0467(17) 0.0513(17) -0.0073(14) 0.0110(14) 0.0122(14)
F1 0.0836(16) 0.0679(15) 0.113(2) -0.0135(12) -0.0149(14) 0.0544(14)
F2 0.0706(16) 0.139(3) 0.121(2) 0.0623(17) 0.0143(15) 0.0209(19)
F3 0.0766(14) 0.0647(13) 0.0889(16) -0.0049(12) -0.0343(13) 0.0180(12)

loop_
_atom_type_symbol
_atom_type_scat_dispersion_real
_atom_type_scat_dispersion_imag
_atom_type_scat_source
'C   ' 0.0033 0.0016 International_Tables_Vol_IV_Table_2.2B
'H   ' 0.0000 0.0000 International_Tables_Vol_IV_Table_2.2B
'Br  ' -0.3740 2.4560 International_Tables_Vol_IV_Table_2.2B
'F   ' 0.0140 0.0100 International_Tables_Vol_IV_Table_2.2B
'Ni  ' 0.2850 1.1130 International_Tables_Vol_IV_Table_2.2B
'P   ' 0.0900 0.0950 International_Tables_Vol_IV_Table_2.2B

loop_
_geom_angle_atom_site_label_1
_geom_angle_atom_site_label_2
_geom_angle_atom_site_label_3
_geom_angle
_geom_angle_publ_flag
Br1 Ni1 P1 93.69(2) yes
Br1 Ni1 P2 94.70(2) yes
P1 Ni1 P2 171.55(3) yes
Br1 Ni1 C8 176.88(9) yes
P1 Ni1 C8 86.57(8) yes
P2 Ni1 C8 85.00(8) yes
Ni1 P1 C9 114.61(9) yes
Ni1 P1 C11 121.05(8) no
C9 P1 C11 100.60(12) no
Ni1 P1 C17 109.77(8) no
C9 P1 C17 105.35(12) no
C11 P1 C17 103.87(12) no
Ni1 P2 C23 108.91(9) no
Ni1 P2 C29 116.91(9) no
C23 P2 C29 103.81(13) no
Ni1 P2 C36 117.59(9) no
C23 P2 C36 104.36(13) no
C29 P2 C36 103.74(13) no
C2 C1 C6 119.1(3) no
C2 C1 C7 122.6(3) no
C6 C1 C7 118.3(2) yes
C1 C2 C3 120.4(3) no
C1 C2 H21 119.35(19) no
C3 C2 H21 120.23(19) no
C2 C3 C4 120.4(3) no
C2 C3 H31 119.49(19) no
C4 C3 H31 120.08(19) no
C3 C4 C5 119.8(3) no
C3 C4 H41 120.13(19) no
C5 C4 H41 120.1(2) no
C4 C5 C6 121.0(3) no
C4 C5 H51 119.8(2) no
C6 C5 H51 119.15(17) no
C1 C6 C5 119.2(3) no
C1 C6 C9 119.6(2) no
C5 C6 C9 121.2(2) no
C1 C7 C8 123.3(3) yes
C1 C7 C10 115.0(2) no
C8 C7 C10 121.3(3) no
Ni1 C8 C7 128.2(2) yes
Ni1 C8 H81 115.7(19) no
C7 C8 H81 116.0(19) no
P1 C9 C6 111.90(18) no
P1 C9 H91 108.85(9) no
C6 C9 H91 108.85(15) no
P1 C9 H92 108.93(8) no
C6 C9 H92 108.82(14) no
H91 C9 H92 109.467 no
C7 C10 F1 112.4(3) no
C7 C10 F2 113.4(3) no
F1 C10 F2 105.1(3) no
C7 C10 F3 114.8(3) no
F1 C10 F3 104.4(3) no
F2 C10 F3 105.8(3) no
P1 C11 C12 118.1(2) no
P1 C11 C16 122.4(2) no
C12 C11 C16 119.2(3) no
C11 C12 C13 120.3(3) no
C11 C12 H121 119.56(17) no
C13 C12 H121 120.09(19) no
C12 C13 C14 120.0(3) no
C12 C13 H131 119.90(19) no
C14 C13 H131 120.12(19) no
C13 C14 C15 119.8(3) no
C13 C14 H141 119.92(19) no
C15 C14 H141 120.23(18) no
C14 C15 C16 120.7(3) no
C14 C15 H151 119.62(18) no
C16 C15 H151 119.69(18) no
C11 C16 C15 119.9(3) no
C11 C16 H161 119.64(16) no
C15 C16 H161 120.42(18) no
P1 C17 C18 123.1(2) no
P1 C17 C22 118.2(2) no
C18 C17 C22 118.6(2) no
C17 C18 C19 120.3(3) no
C17 C18 H181 119.72(16) no
C19 C18 H181 119.97(17) no
C18 C19 C20 120.1(3) no
C18 C19 H191 119.97(17) no
C20 C19 H191 119.90(17) no
C19 C20 C21 120.4(3) no
C19 C20 H201 119.83(18) no
C21 C20 H201 119.77(18) no
C20 C21 C22 119.9(3) no
C20 C21 H211 120.18(18) no
C22 C21 H211 119.89(18) no
C17 C22 C21 120.6(3) no
C17 C22 H221 119.43(15) no
C21 C22 H221 119.97(18) no
P2 C23 C24 117.2(2) no
P2 C23 C28 123.9(2) no
C24 C23 C28 118.9(3) no
C23 C24 C25 120.9(3) no
C23 C24 H241 118.95(19) no
C25 C24 H241 120.2(2) no
C24 C25 C26 120.9(3) no
C24 C25 H251 119.5(2) no
C26 C25 H251 119.6(2) no
C25 C26 C27 118.5(3) no
C25 C26 H261 120.8(2) no
C27 C26 H261 120.7(2) no
C26 C27 C28 120.2(3) no
C26 C27 H271 119.6(2) no
C28 C27 H271 120.2(2) no
C23 C28 C27 120.7(3) no
C23 C28 H281 119.51(18) no
C27 C28 H281 119.8(2) no
P2 C29 C30 115.09(19) no
P2 C29 H291 107.94(9) no
C30 C29 H291 107.79(15) no
P2 C29 H292 108.28(9) no
C30 C29 H292 108.18(15) no
H291 C29 H292 109.467 no
C29 C30 C31 123.0(2) no
C29 C30 C35 119.3(3) no
C31 C30 C35 117.6(3) no
C30 C31 C32 120.5(3) no
C30 C31 H311 119.57(16) no
C32 C31 H311 119.91(18) no
C31 C32 C33 119.9(3) no
C31 C32 H321 119.77(18) no
C33 C32 H321 120.28(19) no
C32 C33 C34 119.8(3) no
C32 C33 H331 119.92(19) no
C34 C33 H331 120.28(19) no
C33 C34 C35 120.6(3) no
C33 C34 H341 119.74(19) no
C35 C34 H341 119.61(19) no
C30 C35 C34 121.5(3) no
C30 C35 H351 118.89(18) no
C34 C35 H351 119.6(2) no
P2 C36 C37 115.23(19) no
P2 C36 H361 108.15(9) no
C37 C36 H361 108.07(16) no
P2 C36 H362 108.00(10) no
C37 C36 H362 107.82(16) no
H361 C36 H362 109.467 no
C36 C37 C38 120.6(3) no
C36 C37 C42 120.7(3) no
C38 C37 C42 118.7(3) no
C37 C38 C39 120.6(3) no
C37 C38 H381 119.32(17) no
C39 C38 H381 120.1(2) no
C38 C39 C40 120.4(3) no
C38 C39 H391 119.7(2) no
C40 C39 H391 119.8(2) no
C39 C40 C41 119.6(3) no
C39 C40 H401 119.9(2) no
C41 C40 H401 120.5(2) no
C40 C41 C42 120.6(3) no
C40 C41 H411 119.4(2) no
C42 C41 H411 120.0(2) no
C37 C42 C41 120.1(3) no
C37 C42 H421 119.46(18) no
C41 C42 H421 120.4(2) no

loop_
_geom_bond_atom_site_label_1
_geom_bond_atom_site_label_2
_geom_bond_site_symmetry_1
_geom_bond_site_symmetry_2
_geom_bond_distance
_geom_bond_publ_flag
Ni1 Br1 . . 2.3343(4) yes
Ni1 P1 . . 2.1867(7) yes
Ni1 P2 . . 2.2094(7) yes
Ni1 C8 . . 1.882(3) yes
P1 C9 . . 1.844(3) yes
P1 C11 . . 1.829(3) yes
P1 C17 . . 1.813(3) yes
P2 C23 . . 1.838(3) yes
P2 C29 . . 1.821(3) yes
P2 C36 . . 1.852(3) yes
C1 C2 . . 1.398(4) yes
C1 C6 . . 1.403(4) yes
C1 C7 . . 1.491(4) yes
C2 C3 . . 1.388(5) no
C2 H21 . . 1.00 no
C3 C4 . . 1.371(5) no
C3 H31 . . 1.00 no
C4 C5 . . 1.383(4) no
C4 H41 . . 1.00 no
C5 C6 . . 1.392(4) no
C5 H51 . . 1.00 no
C6 C9 . . 1.511(4) yes
C7 C8 . . 1.342(4) yes
C7 C10 . . 1.487(4) yes
C8 H81 . . 0.90(3) yes
C9 H91 . . 1.00 no
C9 H92 . . 1.00 no
C10 F1 . . 1.339(4) no
C10 F2 . . 1.331(4) no
C10 F3 . . 1.328(4) no
C11 C12 . . 1.395(4) no
C11 C16 . . 1.391(4) no
C12 C13 . . 1.393(4) no
C12 H121 . . 1.00 no
C13 C14 . . 1.380(5) no
C13 H131 . . 1.00 no
C14 C15 . . 1.382(5) no
C14 H141 . . 1.00 no
C15 C16 . . 1.388(4) no
C15 H151 . . 1.00 no
C16 H161 . . 1.00 no
C17 C18 . . 1.400(4) no
C17 C22 . . 1.401(4) no
C18 C19 . . 1.382(4) no
C18 H181 . . 1.00 no
C19 C20 . . 1.382(5) no
C19 H191 . . 1.00 no
C20 C21 . . 1.381(4) no
C20 H201 . . 1.00 no
C21 C22 . . 1.381(4) no
C21 H211 . . 1.00 no
C22 H221 . . 1.00 no
C23 C24 . . 1.380(4) no
C23 C28 . . 1.370(4) no
C24 C25 . . 1.380(4) no
C24 H241 . . 1.00 no
C25 C26 . . 1.382(5) no
C25 H251 . . 1.00 no
C26 C27 . . 1.384(5) no
C26 H261 . . 1.00 no
C27 C28 . . 1.403(5) no
C27 H271 . . 1.00 no
C28 H281 . . 1.00 no
C29 C30 . . 1.516(4) no
C29 H291 . . 1.00 no
C29 H292 . . 1.00 no
C30 C31 . . 1.398(4) no
C30 C35 . . 1.387(4) no
C31 C32 . . 1.393(4) no
C31 H311 . . 1.00 no
C32 C33 . . 1.374(4) no
C32 H321 . . 1.00 no
C33 C34 . . 1.368(5) no
C33 H331 . . 1.00 no
C34 C35 . . 1.367(5) no
C34 H341 . . 1.00 no
C35 H351 . . 1.00 no
C36 C37 . . 1.508(4) no
C36 H361 . . 1.00 no
C36 H362 . . 1.00 no
C37 C38 . . 1.399(4) no
C37 C42 . . 1.388(4) no
C38 C39 . . 1.384(4) no
C38 H381 . . 1.00 no
C39 C40 . . 1.375(5) no
C39 H391 . . 1.00 no
C40 C41 . . 1.380(5) no
C40 H401 . . 1.00 no
C41 C42 . . 1.394(5) no
C41 H411 . . 1.00 no
C42 H421 . . 1.00 no
